data_2206514
loop_
_publ_author_name
'Senju, Takatoshi'
'Nishimura, Naoko'
'Hoki, Tomonori'
'Mizuguchi, Jin'

_publ_section_title
;
 2,9-Dichloro-5,12-dihydroquino[2,3-<i>b</i>]acridine-7,14-dione (red
 phase)
;
_journal_coeditor_code OB6549
_journal_issue 8
_journal_name_full 'Acta Crystallographica Section E'
_journal_page_first o2596
_journal_page_last o2598
_journal_paper_doi 10.1107/S1600536805022257
_journal_volume 61
_journal_year 2005
_chemical_formula_iupac 'C20 H10 Cl2 N2 O2'
_chemical_formula_moiety 'C20 H10 Cl2 N2 O2'
_chemical_formula_sum 'C20 H10 Cl2 N2 O2'
_chemical_formula_weight 381.22
_chemical_name_systematic
;
2,9-Dichloro-5,12-dihydroquino[2,3-b]acridine-7,14-dione
;
_space_group_IT_number 2
_symmetry_cell_setting triclinic
_symmetry_space_group_name_Hall '-P 1'
_symmetry_space_group_name_H-M 'P -1'
_cell_angle_alpha 94.956(16)
_cell_angle_beta 95.136(17)
_cell_angle_gamma 90.660(18)
_cell_formula_units_Z 1
_cell_length_a 3.7819(11)
_cell_length_b 5.8314(16)
_cell_length_c 16.754(4)
_cell_measurement_reflns_used 2754
_cell_measurement_temperature 93.1
_cell_measurement_theta_max 136.13
_cell_measurement_theta_min 10.64
_cell_volume 366.56(17)
_computing_cell_refinement PROCESS-AUTO
_computing_data_collection 'PROCESS-AUTO (Rigaku, 1998)'
_computing_data_reduction 'CrystalStructure (Rigaku/MSC, 2005)'
_computing_molecular_graphics 'ORTEPIII (Burnett & Johnson, 1996)'
_computing_publication_material CrystalStructure
_computing_structure_refinement 'SHELXL97 (Sheldrick, 1997)'
_computing_structure_solution 'SHELXS86 (Sheldrick, 1986)'
_diffrn_detector_area_resol_mean 10.00
_diffrn_measured_fraction_theta_full 0.904
_diffrn_measured_fraction_theta_max 0.904
_diffrn_measurement_device_type 'Rigaku R-AXIS RAPID Imaging Plate'
_diffrn_measurement_method '48 frames, \D\w = 15\%'
_diffrn_radiation_type 'Cu K\a'
_diffrn_radiation_wavelength 1.5418
_diffrn_reflns_av_R_equivalents 0.042
_diffrn_reflns_limit_h_max 4
_diffrn_reflns_limit_h_min -4
_diffrn_reflns_limit_k_max 7
_diffrn_reflns_limit_k_min -7
_diffrn_reflns_limit_l_max 20
_diffrn_reflns_limit_l_min -20
_diffrn_reflns_number 3027
_diffrn_reflns_theta_full 68.06
_diffrn_reflns_theta_max 68.06
_exptl_absorpt_coefficient_mu 4.158
_exptl_absorpt_correction_T_max 0.812
_exptl_absorpt_correction_T_min 0.179
_exptl_absorpt_correction_type multi-scan
_exptl_absorpt_process_details '(ABSCOR; Higashi, 1995)'
_exptl_crystal_colour red
_exptl_crystal_density_diffrn 1.727
_exptl_crystal_density_method 'not measured'
_exptl_crystal_description platelet
_exptl_crystal_F_000 194.00
_exptl_crystal_size_max 0.60
_exptl_crystal_size_mid 0.40
_exptl_crystal_size_min 0.05
_refine_diff_density_max 0.50
_refine_diff_density_min -0.40
_refine_ls_extinction_method none
_refine_ls_goodness_of_fit_ref 1.141
_refine_ls_hydrogen_treatment constr
_refine_ls_number_parameters 119
_refine_ls_number_reflns 1217
_refine_ls_R_factor_gt 0.0564
_refine_ls_shift/su_max 0.0000
_refine_ls_structure_factor_coef Fsqd
_refine_ls_weighting_details 'w = 1/[\s^2^(Fo^2^)+(0.116P)^2^+0.1655P] where P = (Fo^2^+2Fc^2^)/3'
_refine_ls_weighting_scheme calc
_refine_ls_wR_factor_ref 0.1784
_reflns_number_gt 1057
_reflns_number_total 1217
_reflns_threshold_expression F^2^>2\s(F^2^)
_cod_data_source_file ob6549.cif
_cod_data_source_block I
_cod_database_code 2206514

loop_
_symmetry_equiv_pos_site_id
_symmetry_equiv_pos_as_xyz
1 +X,+Y,+Z
2 -X,-Y,-Z

loop_
_atom_site_label
_atom_site_fract_x
_atom_site_fract_y
_atom_site_fract_z
_atom_site_U_iso_or_equiv
_atom_site_adp_type
_atom_site_calc_flag
_atom_site_refinement_flags
_atom_site_occupancy
_atom_site_type_symbol
Cl1 0.4088(3) 0.29421(15) 0.05640(5) 0.0320(4) Uani d . 1 Cl
O1 0.8114(6) 0.4225(4) 0.36973(13) 0.0214(6) Uani d . 1 O
N1 0.2423(8) -0.1846(5) 0.34689(15) 0.0188(7) Uani d . 1 N
H1N 0.1257 -0.3173 0.3416 0.023 Uiso calc R 1 H
C1 0.5028(9) 0.2508(6) 0.21544(18) 0.0191(8) Uani d . 1 C
H1 0.6216 0.3963 0.2190 0.023 Uiso calc R 1 H
C2 0.3647(10) 0.1526(6) 0.14254(19) 0.0209(8) Uani d . 1 C
C3 0.1937(9) -0.0652(6) 0.13536(19) 0.0212(8) Uani d . 1 C
H3 0.1053 -0.1346 0.0839 0.025 Uiso calc R 1 H
C4 0.1560(9) -0.1755(6) 0.20261(19) 0.0204(8) Uani d . 1 C
H4 0.0384 -0.3215 0.1978 0.024 Uiso calc R 1 H
C5 0.2892(9) -0.0758(6) 0.27932(19) 0.0187(8) Uani d . 1 C
C6 0.4711(9) 0.1387(6) 0.28535(18) 0.0189(8) Uani d . 1 C
C7 0.6270(9) 0.2428(5) 0.36308(18) 0.0193(8) Uani d . 1 C
C8 0.5593(9) 0.1196(6) 0.43300(19) 0.0184(8) Uani d . 1 C
C9 0.3705(9) -0.0945(6) 0.42281(19) 0.0184(7) Uani d . 1 C
C10 0.3152(9) -0.2109(6) 0.48948(19) 0.0189(8) Uani d . 1 C
H10 0.1905 -0.3546 0.4825 0.023 Uiso calc R 1 H

loop_
_atom_site_aniso_label
_atom_site_aniso_U_11
_atom_site_aniso_U_22
_atom_site_aniso_U_33
_atom_site_aniso_U_12
_atom_site_aniso_U_13
_atom_site_aniso_U_23
Cl1 0.0455(7) 0.0327(6) 0.0182(5) -0.0079(4) 0.0022(4) 0.0065(4)
O1 0.0288(15) 0.0186(12) 0.0168(11) -0.0083(10) 0.0016(9) 0.0029(9)
N1 0.0240(17) 0.0173(14) 0.0148(13) -0.0074(12) 0.0000(11) 0.0021(10)
C1 0.020(2) 0.0197(17) 0.0178(16) -0.0016(14) 0.0034(13) 0.0039(13)
C2 0.024(2) 0.0226(17) 0.0165(16) -0.0014(14) 0.0028(12) 0.0041(13)
C3 0.021(2) 0.0255(17) 0.0164(15) -0.0011(14) 0.0010(13) 0.0006(13)
C4 0.023(2) 0.0184(16) 0.0186(16) -0.0048(14) 0.0013(13) -0.0017(13)
C5 0.020(2) 0.0201(16) 0.0166(16) 0.0004(14) 0.0031(13) 0.0037(12)
C6 0.0193(19) 0.0192(17) 0.0178(17) -0.0019(13) 0.0018(12) 0.0004(13)
C7 0.023(2) 0.0194(17) 0.0158(16) 0.0004(14) 0.0024(13) 0.0023(13)
C8 0.020(2) 0.0172(16) 0.0180(16) -0.0032(14) 0.0025(13) 0.0017(13)
C9 0.0208(19) 0.0180(16) 0.0163(15) -0.0007(13) 0.0018(12) 0.0005(12)
C10 0.0225(19) 0.0169(16) 0.0171(16) -0.0045(13) 0.0012(13) 0.0019(13)

loop_
_atom_type_symbol
_atom_type_description
_atom_type_scat_dispersion_real
_atom_type_scat_dispersion_imag
_atom_type_scat_source
C C 0.018 0.009
;
International Tables for Crystallography
(1992, Vol. C, Tables 4.2.6.8 and 6.1.1.4)
;
H H 0.000 0.000
;
International Tables for Crystallography
(1992, Vol. C, Table 6.1.1.4)
;
N N 0.031 0.018
;
International Tables for Crystallography
(1992, Vol. C, Tables 4.2.6.8 and 6.1.1.4)
;
O O 0.049 0.032
;
International Tables for Crystallography
(1992, Vol. C, Tables 4.2.6.8 and 6.1.1.4)
;
Cl Cl 0.364 0.702
;
International Tables for Crystallography
(1992, Vol. C, Tables 4.2.6.8 and 6.1.1.4)
;

loop_
_geom_angle_atom_site_label_1
_geom_angle_atom_site_label_2
_geom_angle_atom_site_label_3
_geom_angle_site_symmetry_1
_geom_angle_site_symmetry_3
_geom_angle
_geom_angle_publ_flag
C5 N1 C9 . . 122.6(3) yes
C5 N1 H1N . . 118.7 no
C9 N1 H1N . . 118.7 no
C2 C1 C6 . . 120.4(3) yes
C2 C1 H1 . . 119.8 no
C6 C1 H1 . . 119.8 no
C1 C2 C3 . . 120.9(3) yes
C1 C2 Cl1 . . 119.7(3) yes
C3 C2 Cl1 . . 119.4(3) yes
C4 C3 C2 . . 119.6(3) yes
C4 C3 H3 . . 120.2 no
C2 C3 H3 . . 120.2 no
C3 C4 C5 . . 120.9(3) yes
C3 C4 H4 . . 119.5 no
C5 C4 H4 . . 119.5 no
N1 C5 C4 . . 120.7(3) yes
N1 C5 C6 . . 120.4(3) yes
C4 C5 C6 . . 118.9(3) yes
C1 C6 C5 . . 119.2(3) yes
C1 C6 C7 . . 120.1(3) yes
C5 C6 C7 . . 120.7(3) yes
O1 C7 C6 . . 122.3(3) yes
O1 C7 C8 . . 121.8(3) yes
C6 C7 C8 . . 115.8(3) yes
C10 C8 C9 2_656 . 119.4(3) yes
C10 C8 C7 2_656 . 120.1(3) yes
C9 C8 C7 . . 120.5(3) yes
N1 C9 C10 . . 120.4(3) yes
N1 C9 C8 . . 119.9(3) yes
C10 C9 C8 . . 119.7(3) yes
C9 C10 C8 . 2_656 120.9(3) yes
C9 C10 H10 . . 119.5 no
C8 C10 H10 2_656 . 119.5 no

loop_
_geom_bond_atom_site_label_1
_geom_bond_atom_site_label_2
_geom_bond_site_symmetry_2
_geom_bond_distance
_geom_bond_publ_flag
Cl1 C2 . 1.743(3) yes
O1 C7 . 1.243(4) yes
N1 C5 . 1.369(4) yes
N1 C9 . 1.377(4) yes
N1 H1N . 0.8800 no
C1 C2 . 1.360(5) yes
C1 C6 . 1.404(4) yes
C1 H1 . 0.9500 no
C2 C3 . 1.410(5) yes
C3 C4 . 1.362(4) yes
C3 H3 . 0.9500 no
C4 C5 . 1.411(4) yes
C4 H4 . 0.9500 no
C5 C6 . 1.412(5) yes
C6 C7 . 1.459(4) yes
C7 C8 . 1.466(4) yes
C8 C10 2_656 1.400(5) yes
C8 C9 . 1.421(5) yes
C9 C10 . 1.386(5) yes
C10 H10 . 0.9500 no

loop_
_geom_hbond_atom_site_label_D
_geom_hbond_atom_site_label_H
_geom_hbond_atom_site_label_A
_geom_hbond_site_symmetry_A
_geom_hbond_distance_DH
_geom_hbond_distance_HA
_geom_hbond_distance_DA
_geom_hbond_angle_DHA
_geom_hbond_publ_flag
N1 H1N O1 1_445 0.88 2.03 2.869(3) 159 yes
